data_4071523
loop_
_publ_author_name
'Packheiser, Rico'
'Ecorchard, Petra'
'R\"uffer, Tobias'
'Lohan, Manja'
'Br\"auer, Bj\"orn'
'Justaud, Fr\'ed\'eric'
'Lapinte, Claude'
'Lang, Heinrich'

_publ_section_title
;
 Heterotrimetallic M&#x2212;M&#x2032;&#x2212;M&#x2032;&#x2032; Transition
 Metal Complexes Based on 1,3,5-Triethynylbenzene: Synthesis, Solid State
 Structure, and Electrochemical and UV&#x2212;Vis Characterization. EPR
 Analysis of thein SituGenerated Associated Radical Cations
;
_journal_issue 14
_journal_name_full Organometallics
_journal_page_first 3444
_journal_paper_doi 10.1021/om800206k
_journal_volume 27
_journal_year 2008
_chemical_formula_sum 'C22 H14 Fe'
_chemical_formula_weight 334.18
_chemical_name_systematic
; 
 ? 
;
_space_group_IT_number 2
_symmetry_cell_setting triclinic
_symmetry_space_group_name_Hall '-P 1'
_symmetry_space_group_name_H-M 'P -1'
_atom_sites_solution_hydrogens geom
_atom_sites_solution_primary direct
_atom_sites_solution_secondary difmap
_audit_creation_method SHELXL-97
_cell_angle_alpha 71.211(13)
_cell_angle_beta 78.614(13)
_cell_angle_gamma 64.992(12)
_cell_formula_units_Z 4
_cell_length_a 11.814(9)
_cell_length_b 12.369(9)
_cell_length_c 12.749(10)
_cell_measurement_reflns_used 2634
_cell_measurement_temperature 293(2)
_cell_measurement_theta_max 25.18
_cell_measurement_theta_min 2.29
_cell_volume 1594(2)
_computing_cell_refinement Saint
_computing_data_collection Smart
_computing_data_reduction Saint
_computing_molecular_graphics XP
_computing_publication_material Shelxtl
_computing_structure_refinement 'SHELXL-97 (Sheldrick, 1997)'
_computing_structure_solution 'SHELXS-97 (Sheldrick, 1990)'
_diffrn_ambient_temperature 293(2)
_diffrn_measured_fraction_theta_full 0.998
_diffrn_measured_fraction_theta_max 0.998
_diffrn_measurement_device_type 'Bruker Smart CCD 1k'
_diffrn_measurement_method 'omega scans'
_diffrn_radiation_monochromator graphite
_diffrn_radiation_source 'fine-focus sealed tube'
_diffrn_radiation_type MoK\a
_diffrn_radiation_wavelength 0.71073
_diffrn_reflns_av_R_equivalents 0.0285
_diffrn_reflns_av_sigmaI/netI 0.0249
_diffrn_reflns_limit_h_max 14
_diffrn_reflns_limit_h_min -14
_diffrn_reflns_limit_k_max 15
_diffrn_reflns_limit_k_min -14
_diffrn_reflns_limit_l_max 15
_diffrn_reflns_limit_l_min 0
_diffrn_reflns_number 18264
_diffrn_reflns_theta_full 26.37
_diffrn_reflns_theta_max 26.37
_diffrn_reflns_theta_min 1.69
_exptl_absorpt_coefficient_mu 0.941
_exptl_absorpt_correction_T_max 0.99999
_exptl_absorpt_correction_T_min 0.89342
_exptl_absorpt_correction_type multi-scan
_exptl_absorpt_process_details 'sadabs V2.10'
_exptl_crystal_colour dark-orange
_exptl_crystal_density_diffrn 1.392
_exptl_crystal_density_method 'not measured'
_exptl_crystal_description block
_exptl_crystal_F_000 688
_exptl_crystal_size_max 0.4
_exptl_crystal_size_mid 0.3
_exptl_crystal_size_min 0.3
_refine_diff_density_max 0.284
_refine_diff_density_min -0.353
_refine_diff_density_rms 0.051
_refine_ls_extinction_method none
_refine_ls_goodness_of_fit_ref 1.042
_refine_ls_hydrogen_treatment mixed
_refine_ls_matrix_type full
_refine_ls_number_parameters 415
_refine_ls_number_reflns 6513
_refine_ls_number_restraints 0
_refine_ls_restrained_S_all 1.042
_refine_ls_R_factor_all 0.0419
_refine_ls_R_factor_gt 0.0326
_refine_ls_shift/su_max 0.001
_refine_ls_shift/su_mean 0.000
_refine_ls_structure_factor_coef Fsqd
_refine_ls_weighting_details 'calc w=1/[\s^2^(Fo^2^)+(0.0451P)^2^+0.4014P] where P=(Fo^2^+2Fc^2^)/3'
_refine_ls_weighting_scheme calc
_refine_ls_wR_factor_gt 0.0848
_refine_ls_wR_factor_ref 0.0913
_reflns_number_gt 5353
_reflns_number_total 6516
_reflns_threshold_expression >2sigma(I)
_cod_data_source_file om800206k-file003.cif
_cod_data_source_block rc25xpr
_cod_original_sg_symbol_H-M P-1
_cod_database_code 4071523

loop_
_symmetry_equiv_pos_as_xyz
'x, y, z'
'-x, -y, -z'

loop_
_atom_site_label
_atom_site_type_symbol
_atom_site_fract_x
_atom_site_fract_y
_atom_site_fract_z
_atom_site_U_iso_or_equiv
_atom_site_adp_type
_atom_site_occupancy
_atom_site_symmetry_multiplicity
_atom_site_calc_flag
_atom_site_refinement_flags
C1 C -0.0863(2) 0.2921(2) 1.0109(2) 0.0679(6) Uani 1 1 d .
H1 H -0.0952 0.3003 0.9376 0.081 Uiso 1 1 calc R
C2 C -0.13480(19) 0.2245(2) 1.10557(19) 0.0620(5) Uani 1 1 d .
H2 H -0.1814 0.1799 1.1056 0.074 Uiso 1 1 calc R
C3 C -0.1013(2) 0.2353(2) 1.20065(19) 0.0623(5) Uani 1 1 d .
H3 H -0.1219 0.1994 1.2740 0.075 Uiso 1 1 calc R
C4 C -0.0313(2) 0.3096(2) 1.1648(2) 0.0704(6) Uani 1 1 d .
H4 H 0.0029 0.3319 1.2102 0.084 Uiso 1 1 calc R
C5 C -0.0221(2) 0.3449(2) 1.0469(2) 0.0742(7) Uani 1 1 d .
H5 H 0.0194 0.3945 1.0015 0.089 Uiso 1 1 calc R
Fe1 Fe 0.05570(2) 0.15791(2) 1.10485(2) 0.04325(9) Uani 1 1 d .
C6 C 0.17866(16) 0.05210(17) 1.00542(15) 0.0447(4) Uani 1 1 d .
C7 C 0.12726(17) -0.02060(16) 1.09620(15) 0.0470(4) Uani 1 1 d .
H7 H 0.0813 -0.0637 1.0909 0.056 Uiso 1 1 calc R
C8 C 0.15832(19) -0.01582(18) 1.19563(16) 0.0521(4) Uani 1 1 d .
H8 H 0.1367 -0.0556 1.2672 0.063 Uiso 1 1 calc R
C9 C 0.22730(18) 0.05916(19) 1.16803(17) 0.0550(5) Uani 1 1 d .
H9 H 0.2590 0.0777 1.2183 0.066 Uiso 1 1 calc R
C10 C 0.24066(18) 0.10200(19) 1.05084(17) 0.0519(4) Uani 1 1 d .
H10 H 0.2824 0.1534 1.0107 0.062 Uiso 1 1 calc R
C11 C 0.16580(18) 0.07273(18) 0.89077(16) 0.0511(4) Uani 1 1 d .
C12 C 0.1526(2) 0.0844(2) 0.79692(16) 0.0568(5) Uani 1 1 d .
C13 C 0.1310(2) 0.0938(2) 0.68648(16) 0.0549(5) Uani 1 1 d .
C14 C 0.0286(2) 0.1899(2) 0.63375(16) 0.0577(5) Uani 1 1 d .
H14 H -0.0244 0.2508 0.6687 0.069 Uiso 1 1 calc R
C15 C 0.0041(2) 0.19634(19) 0.52896(16) 0.0561(5) Uani 1 1 d .
C16 C 0.0847(2) 0.1048(2) 0.47705(16) 0.0576(5) Uani 1 1 d .
H16 H 0.0691 0.1085 0.4070 0.069 Uiso 1 1 calc R
C17 C 0.1880(2) 0.0081(2) 0.52908(16) 0.0551(5) Uani 1 1 d .
C18 C 0.2112(2) 0.0032(2) 0.63359(16) 0.0564(5) Uani 1 1 d .
H18 H 0.2805 -0.0608 0.6685 0.068 Uiso 1 1 calc R
C19 C -0.1027(2) 0.2962(2) 0.47523(18) 0.0637(5) Uani 1 1 d .
C20 C -0.1890(3) 0.3766(3) 0.4324(2) 0.0809(7) Uani 1 1 d .
H20 H -0.2584 0.4412 0.3980 0.097 Uiso 1 1 calc R
C21 C 0.2703(2) -0.0867(2) 0.47525(17) 0.0617(5) Uani 1 1 d .
C22 C 0.3363(3) -0.1630(3) 0.4328(2) 0.0797(7) Uani 1 1 d .
H22 H 0.3896 -0.2245 0.3986 0.096 Uiso 1 1 calc R
C23 C 0.4563(4) 0.5178(3) 0.3252(2) 0.0970(9) Uani 1 1 d .
H23 H 0.4660 0.5226 0.3940 0.116 Uiso 1 1 calc R
C24 C 0.3583(3) 0.5983(3) 0.2586(3) 0.1040(10) Uani 1 1 d .
H24 H 0.2905 0.6662 0.2746 0.125 Uiso 1 1 calc R
C25 C 0.3807(3) 0.5579(4) 0.1615(3) 0.1037(11) Uani 1 1 d .
H25 H 0.3302 0.5950 0.1020 0.124 Uiso 1 1 calc R
C26 C 0.4912(3) 0.4531(3) 0.1710(3) 0.0928(9) Uani 1 1 d .
H26 H 0.5275 0.4074 0.1191 0.111 Uiso 1 1 calc R
C27 C 0.5378(3) 0.4286(3) 0.2715(3) 0.0922(9) Uani 1 1 d .
H27 H 0.6111 0.3636 0.2985 0.111 Uiso 1 1 calc R
Fe2 Fe 0.52323(3) 0.60055(3) 0.17616(2) 0.05379(10) Uani 1 1 d .
C28 C 0.61922(18) 0.69418(18) 0.19849(15) 0.0488(4) Uani 1 1 d .
C29 C 0.5152(2) 0.7768(2) 0.13370(18) 0.0620(5) Uani 1 1 d .
H29 H 0.4484 0.8444 0.1514 0.074 Uiso 1 1 calc R
C30 C 0.5329(3) 0.7366(3) 0.03752(18) 0.0762(7) Uani 1 1 d .
H30 H 0.4793 0.7746 -0.0198 0.091 Uiso 1 1 calc R
C31 C 0.6429(3) 0.6313(3) 0.04185(18) 0.0714(7) Uani 1 1 d .
H31 H 0.6746 0.5872 -0.0114 0.086 Uiso 1 1 calc R
C32 C 0.6979(2) 0.6031(2) 0.14081(17) 0.0576(5) Uani 1 1 d .
H32 H 0.7721 0.5372 0.1644 0.069 Uiso 1 1 calc R
C33 C 0.64320(18) 0.70026(18) 0.30126(16) 0.0516(4) Uani 1 1 d .
C34 C 0.6663(2) 0.70526(19) 0.38621(17) 0.0562(5) Uani 1 1 d .
C35 C 0.6928(2) 0.70410(19) 0.49205(16) 0.0534(5) Uani 1 1 d .
C36 C 0.7981(2) 0.61062(19) 0.54322(16) 0.0547(5) Uani 1 1 d .
H36 H 0.8533 0.5516 0.5072 0.066 Uiso 1 1 calc R
C37 C 0.82150(19) 0.60473(18) 0.64809(16) 0.0509(4) Uani 1 1 d .
C38 C 0.73955(18) 0.69375(18) 0.70126(16) 0.0513(4) Uani 1 1 d .
H38 H 0.7547 0.6896 0.7716 0.062 Uiso 1 1 calc R
C39 C 0.63482(19) 0.78917(18) 0.64988(16) 0.0517(4) Uani 1 1 d .
C40 C 0.6123(2) 0.79447(19) 0.54490(16) 0.0548(5) Uani 1 1 d .
H40 H 0.5432 0.8587 0.5098 0.066 Uiso 1 1 calc R
C41 C 0.9304(2) 0.5046(2) 0.70129(17) 0.0547(5) Uani 1 1 d .
C42 C 1.0180(2) 0.4243(2) 0.7417(2) 0.0685(6) Uani 1 1 d .
H42 H 1.0885 0.3596 0.7742 0.082 Uiso 1 1 calc R
C43 C 0.5494(2) 0.8814(2) 0.70574(18) 0.0587(5) Uani 1 1 d .
C44 C 0.4817(2) 0.9558(2) 0.7503(2) 0.0747(7) Uani 1 1 d .
H44 H 0.4275 1.0155 0.7860 0.090 Uiso 1 1 calc R

loop_
_atom_site_aniso_label
_atom_site_aniso_U_11
_atom_site_aniso_U_22
_atom_site_aniso_U_33
_atom_site_aniso_U_23
_atom_site_aniso_U_13
_atom_site_aniso_U_12
C1 0.0667(14) 0.0583(13) 0.0582(13) -0.0116(10) -0.0138(11) -0.0041(11)
C2 0.0465(11) 0.0627(13) 0.0708(14) -0.0244(11) -0.0078(10) -0.0094(9)
C3 0.0597(12) 0.0638(13) 0.0578(12) -0.0263(10) 0.0057(10) -0.0156(10)
C4 0.0745(15) 0.0602(13) 0.0834(17) -0.0433(12) -0.0006(12) -0.0172(11)
C5 0.0779(16) 0.0429(11) 0.0867(18) -0.0171(11) 0.0076(13) -0.0155(11)
Fe1 0.04714(15) 0.04339(15) 0.04131(15) -0.01536(11) -0.00441(11) -0.01601(11)
C6 0.0434(9) 0.0485(10) 0.0423(9) -0.0170(8) -0.0032(7) -0.0142(8)
C7 0.0484(10) 0.0429(9) 0.0502(10) -0.0154(8) -0.0067(8) -0.0147(8)
C8 0.0560(11) 0.0505(10) 0.0448(10) -0.0090(8) -0.0103(8) -0.0157(9)
C9 0.0519(11) 0.0662(12) 0.0534(11) -0.0221(9) -0.0138(9) -0.0203(9)
C10 0.0461(10) 0.0592(11) 0.0569(11) -0.0187(9) -0.0047(8) -0.0236(9)
C11 0.0504(10) 0.0561(11) 0.0494(11) -0.0211(9) -0.0003(8) -0.0194(9)
C12 0.0638(12) 0.0705(13) 0.0459(11) -0.0219(9) 0.0012(9) -0.0328(11)
C13 0.0669(13) 0.0703(13) 0.0403(10) -0.0183(9) 0.0025(9) -0.0388(11)
C14 0.0729(14) 0.0626(12) 0.0473(11) -0.0180(9) 0.0021(9) -0.0355(11)
C15 0.0711(13) 0.0599(12) 0.0452(10) -0.0117(9) -0.0046(9) -0.0342(10)
C16 0.0724(13) 0.0684(13) 0.0417(10) -0.0165(9) -0.0026(9) -0.0357(11)
C17 0.0602(12) 0.0699(13) 0.0438(10) -0.0183(9) 0.0016(9) -0.0332(10)
C18 0.0607(12) 0.0712(13) 0.0454(10) -0.0165(9) -0.0015(9) -0.0335(10)
C19 0.0854(16) 0.0614(13) 0.0500(12) -0.0157(10) -0.0045(11) -0.0335(12)
C20 0.100(2) 0.0702(16) 0.0682(15) -0.0172(13) -0.0167(14) -0.0250(15)
C21 0.0648(13) 0.0787(15) 0.0477(11) -0.0205(11) -0.0062(10) -0.0300(12)
C22 0.0748(16) 0.0958(19) 0.0678(15) -0.0352(14) -0.0077(12) -0.0217(14)
C23 0.124(3) 0.126(3) 0.0630(16) -0.0165(17) 0.0116(17) -0.082(2)
C24 0.0714(19) 0.115(3) 0.127(3) -0.035(2) 0.0259(19) -0.0496(18)
C25 0.095(2) 0.138(3) 0.102(2) -0.003(2) -0.0244(18) -0.081(2)
C26 0.112(2) 0.102(2) 0.096(2) -0.0300(17) 0.0012(18) -0.073(2)
C27 0.105(2) 0.0776(18) 0.095(2) 0.0018(16) -0.0143(18) -0.0518(17)
Fe2 0.05596(18) 0.06410(19) 0.04593(16) -0.01278(13) -0.00491(12) -0.02844(15)
C28 0.0526(10) 0.0522(10) 0.0426(10) -0.0134(8) -0.0064(8) -0.0195(8)
C29 0.0645(13) 0.0560(12) 0.0597(13) -0.0046(10) -0.0178(10) -0.0200(10)
C30 0.112(2) 0.0890(18) 0.0444(12) 0.0019(11) -0.0258(12) -0.0596(17)
C31 0.0946(18) 0.0986(19) 0.0463(12) -0.0301(12) 0.0102(11) -0.0597(16)
C32 0.0547(11) 0.0680(13) 0.0566(12) -0.0270(10) 0.0041(9) -0.0259(10)
C33 0.0511(11) 0.0523(11) 0.0493(11) -0.0165(9) -0.0066(8) -0.0146(9)
C34 0.0596(12) 0.0594(12) 0.0488(11) -0.0161(9) -0.0088(9) -0.0191(10)
C35 0.0625(12) 0.0598(11) 0.0435(10) -0.0141(9) -0.0072(9) -0.0273(10)
C36 0.0617(12) 0.0590(11) 0.0480(11) -0.0182(9) -0.0046(9) -0.0246(10)
C37 0.0559(11) 0.0540(11) 0.0487(10) -0.0116(8) -0.0070(8) -0.0269(9)
C38 0.0579(11) 0.0609(11) 0.0436(10) -0.0150(9) -0.0041(8) -0.0299(10)
C39 0.0551(11) 0.0574(11) 0.0507(11) -0.0185(9) -0.0039(8) -0.0264(9)
C40 0.0588(12) 0.0568(11) 0.0518(11) -0.0139(9) -0.0116(9) -0.0223(9)
C41 0.0622(12) 0.0601(12) 0.0489(11) -0.0176(9) -0.0064(9) -0.0271(10)
C42 0.0701(15) 0.0711(15) 0.0665(14) -0.0193(12) -0.0145(12) -0.0245(12)
C43 0.0582(12) 0.0666(13) 0.0584(12) -0.0211(10) -0.0131(10) -0.0238(10)
C44 0.0651(14) 0.0808(16) 0.0823(17) -0.0378(14) -0.0117(12) -0.0178(13)

loop_
_atom_type_symbol
_atom_type_description
_atom_type_scat_dispersion_real
_atom_type_scat_dispersion_imag
_atom_type_scat_source
C C 0.0033 0.0016 'International Tables Vol C Tables 4.2.6.8 and 6.1.1.4'
H H 0.0000 0.0000 'International Tables Vol C Tables 4.2.6.8 and 6.1.1.4'
Fe Fe 0.3463 0.8444 'International Tables Vol C Tables 4.2.6.8 and 6.1.1.4'

loop_
_geom_angle_atom_site_label_1
_geom_angle_atom_site_label_2
_geom_angle_atom_site_label_3
_geom_angle
C2 C1 C5 107.6(2)
C2 C1 Fe1 70.04(13)
C5 C1 Fe1 69.36(14)
C1 C2 C3 108.8(2)
C1 C2 Fe1 69.82(13)
C3 C2 Fe1 70.17(13)
C4 C3 C2 107.7(2)
C4 C3 Fe1 69.42(13)
C2 C3 Fe1 69.59(13)
C3 C4 C5 107.8(2)
C3 C4 Fe1 70.51(13)
C5 C4 Fe1 69.23(12)
C1 C5 C4 108.1(2)
C1 C5 Fe1 70.33(14)
C4 C5 Fe1 69.89(13)
C5 Fe1 C7 156.29(10)
C5 Fe1 C4 40.88(11)
C7 Fe1 C4 161.34(9)
C5 Fe1 C1 40.31(10)
C7 Fe1 C1 121.37(9)
C4 Fe1 C1 68.15(11)
C5 Fe1 C10 107.39(10)
C7 Fe1 C10 68.60(8)
C4 Fe1 C10 121.23(9)
C1 Fe1 C10 124.48(10)
C5 Fe1 C6 120.71(10)
C7 Fe1 C6 40.92(8)
C4 Fe1 C6 156.47(9)
C1 Fe1 C6 107.34(10)
C10 Fe1 C6 40.90(7)
C5 Fe1 C9 125.06(10)
C7 Fe1 C9 68.04(8)
C4 Fe1 C9 108.12(10)
C1 Fe1 C9 161.47(10)
C10 Fe1 C9 40.60(9)
C6 Fe1 C9 68.40(9)
C5 Fe1 C2 67.52(10)
C7 Fe1 C2 108.40(9)
C4 Fe1 C2 67.52(10)
C1 Fe1 C2 40.15(10)
C10 Fe1 C2 161.39(9)
C6 Fe1 C2 124.85(8)
C9 Fe1 C2 156.95(9)
C5 Fe1 C8 161.64(10)
C7 Fe1 C8 40.52(8)
C4 Fe1 C8 124.89(10)
C1 Fe1 C8 156.86(10)
C10 Fe1 C8 68.14(9)
C6 Fe1 C8 68.41(9)
C9 Fe1 C8 40.12(8)
C2 Fe1 C8 122.33(9)
C5 Fe1 C3 67.93(10)
C7 Fe1 C3 125.10(9)
C4 Fe1 C3 40.07(10)
C1 Fe1 C3 67.88(11)
C10 Fe1 C3 156.43(9)
C6 Fe1 C3 161.66(9)
C9 Fe1 C3 121.79(10)
C2 Fe1 C3 40.23(9)
C8 Fe1 C3 108.59(10)
C7 C6 C10 107.36(17)
C7 C6 C11 125.36(17)
C10 C6 C11 127.25(18)
C7 C6 Fe1 69.35(11)
C10 C6 Fe1 69.53(12)
C11 C6 Fe1 124.96(13)
C8 C7 C6 108.03(17)
C8 C7 Fe1 70.04(11)
C6 C7 Fe1 69.72(11)
C9 C8 C7 108.33(18)
C9 C8 Fe1 69.86(13)
C7 C8 Fe1 69.44(11)
C8 C9 C10 108.59(17)
C8 C9 Fe1 70.02(12)
C10 C9 Fe1 69.65(11)
C9 C10 C6 107.68(18)
C9 C10 Fe1 69.75(12)
C6 C10 Fe1 69.57(11)
C12 C11 C6 176.1(2)
C11 C12 C13 176.0(2)
C14 C13 C18 119.64(19)
C14 C13 C12 120.52(19)
C18 C13 C12 119.8(2)
C13 C14 C15 120.7(2)
C14 C15 C16 119.1(2)
C14 C15 C19 120.2(2)
C16 C15 C19 120.63(19)
C17 C16 C15 120.65(19)
C18 C17 C16 119.4(2)
C18 C17 C21 120.2(2)
C16 C17 C21 120.33(19)
C17 C18 C13 120.4(2)
C20 C19 C15 179.7(3)
C22 C21 C17 179.6(3)
C24 C23 C27 108.4(3)
C24 C23 Fe2 70.02(18)
C27 C23 Fe2 70.13(17)
C23 C24 C25 107.2(3)
C23 C24 Fe2 70.05(18)
C25 C24 Fe2 69.24(17)
C26 C25 C24 108.0(3)
C26 C25 Fe2 70.53(17)
C24 C25 Fe2 69.82(16)
C27 C26 C25 107.9(3)
C27 C26 Fe2 70.01(16)
C25 C26 Fe2 69.42(18)
C26 C27 C23 108.4(3)
C26 C27 Fe2 70.13(17)
C23 C27 Fe2 69.77(18)
C25 Fe2 C24 40.94(14)
C25 Fe2 C23 67.68(14)
C24 Fe2 C23 39.93(14)
C25 Fe2 C30 106.85(12)
C24 Fe2 C30 122.61(14)
C23 Fe2 C30 158.88(15)
C25 Fe2 C27 67.24(14)
C24 Fe2 C27 67.39(14)
C23 Fe2 C27 40.10(13)
C30 Fe2 C27 158.59(13)
C25 Fe2 C29 123.58(13)
C24 Fe2 C29 108.45(13)
C23 Fe2 C29 124.01(13)
C30 Fe2 C29 40.66(10)
C27 Fe2 C29 159.76(12)
C25 Fe2 C32 155.46(14)
C24 Fe2 C32 162.03(13)
C23 Fe2 C32 125.71(12)
C30 Fe2 C32 67.81(11)
C27 Fe2 C32 108.48(12)
C29 Fe2 C32 68.99(9)
C25 Fe2 C26 40.04(13)
C24 Fe2 C26 67.89(14)
C23 Fe2 C26 67.40(14)
C30 Fe2 C26 122.44(12)
C27 Fe2 C26 39.86(13)
C29 Fe2 C26 158.98(12)
C32 Fe2 C26 121.03(12)
C25 Fe2 C31 120.06(13)
C24 Fe2 C31 156.66(14)
C23 Fe2 C31 160.67(14)
C30 Fe2 C31 40.00(11)
C27 Fe2 C31 123.49(13)
C29 Fe2 C31 68.47(10)
C32 Fe2 C31 40.46(9)
C26 Fe2 C31 106.24(12)
C25 Fe2 C28 161.30(14)
C24 Fe2 C28 125.34(13)
C23 Fe2 C28 110.10(11)
C30 Fe2 C28 68.14(9)
C27 Fe2 C28 123.95(11)
C29 Fe2 C28 40.96(8)
C32 Fe2 C28 41.16(8)
C26 Fe2 C28 157.94(12)
C31 Fe2 C28 68.50(9)
C33 C28 C29 127.01(19)
C33 C28 C32 125.45(18)
C29 C28 C32 107.54(18)
C33 C28 Fe2 127.31(14)
C29 C28 Fe2 69.36(13)
C32 C28 Fe2 69.28(12)
C30 C29 C28 107.0(2)
C30 C29 Fe2 69.62(14)
C28 C29 Fe2 69.68(12)
C31 C30 C29 109.5(2)
C31 C30 Fe2 70.17(14)
C29 C30 Fe2 69.72(14)
C30 C31 C32 108.2(2)
C30 C31 Fe2 69.82(14)
C32 C31 Fe2 69.66(13)
C31 C32 C28 107.8(2)
C31 C32 Fe2 69.88(13)
C28 C32 Fe2 69.56(12)
C34 C33 C28 178.3(2)
C33 C34 C35 176.3(2)
C36 C35 C40 119.61(18)
C36 C35 C34 119.78(19)
C40 C35 C34 120.60(19)
C35 C36 C37 120.40(19)
C38 C37 C36 119.67(19)
C38 C37 C41 120.78(18)
C36 C37 C41 119.55(18)
C37 C38 C39 120.42(18)
C40 C39 C38 119.51(18)
C40 C39 C43 120.24(19)
C38 C39 C43 120.25(18)
C39 C40 C35 120.36(19)
C42 C41 C37 178.6(2)
C44 C43 C39 179.4(2)

loop_
_geom_bond_atom_site_label_1
_geom_bond_atom_site_label_2
_geom_bond_distance
C1 C2 1.401(3)
C1 C5 1.402(4)
C1 Fe1 2.040(2)
C2 C3 1.408(3)
C2 Fe1 2.043(3)
C3 C4 1.400(3)
C3 Fe1 2.050(2)
C4 C5 1.419(4)
C4 Fe1 2.036(2)
C5 Fe1 2.027(3)
Fe1 C7 2.036(2)
Fe1 C10 2.040(2)
Fe1 C6 2.041(2)
Fe1 C9 2.042(2)
Fe1 C8 2.044(2)
C6 C7 1.425(3)
C6 C10 1.426(3)
C6 C11 1.428(3)
C7 C8 1.413(3)
C8 C9 1.401(3)
C9 C10 1.416(3)
C11 C12 1.192(3)
C12 C13 1.439(3)
C13 C14 1.385(3)
C13 C18 1.395(3)
C14 C15 1.393(3)
C15 C16 1.396(3)
C15 C19 1.437(3)
C16 C17 1.391(3)
C17 C18 1.390(3)
C17 C21 1.443(3)
C19 C20 1.158(4)
C21 C22 1.154(3)
C23 C24 1.386(5)
C23 C27 1.393(5)
C23 Fe2 2.030(3)
C24 C25 1.417(5)
C24 Fe2 2.030(3)
C25 C26 1.389(5)
C25 Fe2 2.022(3)
C26 C27 1.388(4)
C26 Fe2 2.036(3)
C27 Fe2 2.035(3)
Fe2 C30 2.034(3)
Fe2 C29 2.035(3)
Fe2 C32 2.036(3)
Fe2 C31 2.038(3)
Fe2 C28 2.039(2)
C28 C33 1.425(3)
C28 C29 1.426(3)
C28 C32 1.432(3)
C29 C30 1.414(3)
C30 C31 1.393(4)
C31 C32 1.409(3)
C33 C34 1.194(3)
C34 C35 1.439(3)
C35 C36 1.389(3)
C35 C40 1.393(3)
C36 C37 1.391(3)
C37 C38 1.389(3)
C37 C41 1.451(3)
C38 C39 1.393(3)
C39 C40 1.391(3)
C39 C43 1.447(3)
C41 C42 1.156(3)
C43 C44 1.160(3)

loop_
_geom_torsion_atom_site_label_1
_geom_torsion_atom_site_label_2
_geom_torsion_atom_site_label_3
_geom_torsion_atom_site_label_4
_geom_torsion
C5 C1 C2 C3 0.1(2)
Fe1 C1 C2 C3 59.56(15)
C5 C1 C2 Fe1 -59.42(16)
C1 C2 C3 C4 -0.1(2)
Fe1 C2 C3 C4 59.20(16)
C1 C2 C3 Fe1 -59.34(16)
C2 C3 C4 C5 0.1(2)
Fe1 C3 C4 C5 59.40(15)
C2 C3 C4 Fe1 -59.31(15)
C2 C1 C5 C4 -0.1(3)
Fe1 C1 C5 C4 -59.93(16)
C2 C1 C5 Fe1 59.85(15)
C3 C4 C5 C1 0.0(3)
Fe1 C4 C5 C1 60.20(16)
C3 C4 C5 Fe1 -60.21(16)
C1 C5 Fe1 C7 47.0(3)
C4 C5 Fe1 C7 165.8(2)
C1 C5 Fe1 C4 -118.9(2)
C4 C5 Fe1 C1 118.9(2)
C1 C5 Fe1 C10 123.22(15)
C4 C5 Fe1 C10 -117.93(15)
C1 C5 Fe1 C6 80.54(17)
C4 C5 Fe1 C6 -160.60(14)
C1 C5 Fe1 C9 164.44(13)
C4 C5 Fe1 C9 -76.71(18)
C1 C5 Fe1 C2 -37.72(14)
C4 C5 Fe1 C2 81.13(16)
C1 C5 Fe1 C8 -163.9(3)
C4 C5 Fe1 C8 -45.1(4)
C1 C5 Fe1 C3 -81.36(17)
C4 C5 Fe1 C3 37.50(15)
C3 C4 Fe1 C5 118.8(2)
C3 C4 Fe1 C7 -43.3(3)
C5 C4 Fe1 C7 -162.1(2)
C3 C4 Fe1 C1 81.17(16)
C5 C4 Fe1 C1 -37.62(16)
C3 C4 Fe1 C10 -160.79(13)
C5 C4 Fe1 C10 80.42(17)
C3 C4 Fe1 C6 164.46(18)
C5 C4 Fe1 C6 45.7(3)
C3 C4 Fe1 C9 -118.17(15)
C5 C4 Fe1 C9 123.04(16)
C3 C4 Fe1 C2 37.67(14)
C5 C4 Fe1 C2 -81.12(17)
C3 C4 Fe1 C8 -76.99(17)
C5 C4 Fe1 C8 164.22(15)
C5 C4 Fe1 C3 -118.8(2)
C2 C1 Fe1 C5 -118.7(2)
C2 C1 Fe1 C7 81.40(16)
C5 C1 Fe1 C7 -159.86(14)
C2 C1 Fe1 C4 -80.59(16)
C5 C1 Fe1 C4 38.14(15)
C2 C1 Fe1 C10 165.69(13)
C5 C1 Fe1 C10 -75.58(17)
C2 C1 Fe1 C6 123.95(14)
C5 C1 Fe1 C6 -117.32(15)
C2 C1 Fe1 C9 -162.4(2)
C5 C1 Fe1 C9 -43.7(3)
C5 C1 Fe1 C2 118.7(2)
C2 C1 Fe1 C8 48.4(3)
C5 C1 Fe1 C8 167.2(2)
C2 C1 Fe1 C3 -37.23(14)
C5 C1 Fe1 C3 81.51(16)
C1 C2 Fe1 C5 37.87(15)
C3 C2 Fe1 C5 -81.93(16)
C1 C2 Fe1 C7 -117.16(15)
C3 C2 Fe1 C7 123.03(14)
C1 C2 Fe1 C4 82.29(17)
C3 C2 Fe1 C4 -37.52(14)
C3 C2 Fe1 C1 -119.8(2)
C1 C2 Fe1 C10 -39.7(3)
C3 C2 Fe1 C10 -159.5(2)
C1 C2 Fe1 C6 -74.79(18)
C3 C2 Fe1 C6 165.41(13)
C1 C2 Fe1 C9 165.8(2)
C3 C2 Fe1 C9 46.0(3)
C1 C2 Fe1 C8 -159.63(13)
C3 C2 Fe1 C8 80.56(16)
C1 C2 Fe1 C3 119.8(2)
C4 C3 Fe1 C5 -38.24(16)
C2 C3 Fe1 C5 80.81(16)
C4 C3 Fe1 C7 164.45(14)
C2 C3 Fe1 C7 -76.50(16)
C2 C3 Fe1 C4 119.1(2)
C4 C3 Fe1 C1 -81.90(17)
C2 C3 Fe1 C1 37.15(15)
C4 C3 Fe1 C10 44.7(3)
C2 C3 Fe1 C10 163.8(2)
C4 C3 Fe1 C6 -160.1(2)
C2 C3 Fe1 C6 -41.1(3)
C4 C3 Fe1 C9 80.31(17)
C2 C3 Fe1 C9 -160.64(13)
C4 C3 Fe1 C2 -119.1(2)
C4 C3 Fe1 C8 122.52(15)
C2 C3 Fe1 C8 -118.43(14)
C5 Fe1 C6 C7 -160.15(13)
C4 Fe1 C6 C7 166.9(2)
C1 Fe1 C6 C7 -118.19(13)
C10 Fe1 C6 C7 118.75(16)
C9 Fe1 C6 C7 80.95(12)
C2 Fe1 C6 C7 -77.52(14)
C8 Fe1 C6 C7 37.65(11)
C3 Fe1 C6 C7 -46.4(3)
C5 Fe1 C6 C10 81.10(15)
C7 Fe1 C6 C10 -118.75(16)
C4 Fe1 C6 C10 48.1(3)
C1 Fe1 C6 C10 123.05(14)
C9 Fe1 C6 C10 -37.80(12)
C2 Fe1 C6 C10 163.73(13)
C8 Fe1 C6 C10 -81.10(13)
C3 Fe1 C6 C10 -165.1(2)
C5 Fe1 C6 C11 -40.7(2)
C7 Fe1 C6 C11 119.4(2)
C4 Fe1 C6 C11 -73.7(3)
C1 Fe1 C6 C11 1.22(19)
C10 Fe1 C6 C11 -121.8(2)
C9 Fe1 C6 C11 -159.64(19)
C2 Fe1 C6 C11 41.9(2)
C8 Fe1 C6 C11 157.07(18)
C3 Fe1 C6 C11 73.0(3)
C10 C6 C7 C8 -0.4(2)
C11 C6 C7 C8 -178.71(17)
Fe1 C6 C7 C8 -59.80(13)
C10 C6 C7 Fe1 59.38(13)
C11 C6 C7 Fe1 -118.91(18)
C5 Fe1 C7 C8 165.6(2)
C4 Fe1 C7 C8 -44.5(3)
C1 Fe1 C7 C8 -160.79(13)
C10 Fe1 C7 C8 80.97(13)
C6 Fe1 C7 C8 119.03(17)
C9 Fe1 C7 C8 37.13(12)
C2 Fe1 C7 C8 -118.58(13)
C3 Fe1 C7 C8 -77.13(15)
C5 Fe1 C7 C6 46.6(3)
C4 Fe1 C7 C6 -163.5(3)
C1 Fe1 C7 C6 80.19(15)
C10 Fe1 C7 C6 -38.06(11)
C9 Fe1 C7 C6 -81.90(13)
C2 Fe1 C7 C6 122.39(12)
C8 Fe1 C7 C6 -119.03(17)
C3 Fe1 C7 C6 163.84(11)
C6 C7 C8 C9 0.4(2)
Fe1 C7 C8 C9 -59.23(15)
C6 C7 C8 Fe1 59.61(13)
C5 Fe1 C8 C9 -41.8(3)
C7 Fe1 C8 C9 119.69(17)
C4 Fe1 C8 C9 -76.18(15)
C1 Fe1 C8 C9 165.3(2)
C10 Fe1 C8 C9 37.49(12)
C6 Fe1 C8 C9 81.67(13)
C2 Fe1 C8 C9 -159.85(12)
C3 Fe1 C8 C9 -117.61(13)
C5 Fe1 C8 C7 -161.5(3)
C4 Fe1 C8 C7 164.13(13)
C1 Fe1 C8 C7 45.6(3)
C10 Fe1 C8 C7 -82.20(13)
C6 Fe1 C8 C7 -38.02(12)
C9 Fe1 C8 C7 -119.69(17)
C2 Fe1 C8 C7 80.46(14)
C3 Fe1 C8 C7 122.70(13)
C7 C8 C9 C10 -0.2(2)
Fe1 C8 C9 C10 -59.15(14)
C7 C8 C9 Fe1 58.97(13)
C5 Fe1 C9 C8 165.14(13)
C7 Fe1 C9 C8 -37.48(12)
C4 Fe1 C9 C8 123.06(14)
C1 Fe1 C9 C8 -161.8(3)
C10 Fe1 C9 C8 -119.78(17)
C6 Fe1 C9 C8 -81.71(13)
C2 Fe1 C9 C8 48.0(3)
C3 Fe1 C9 C8 81.17(15)
C5 Fe1 C9 C10 -75.08(15)
C7 Fe1 C9 C10 82.30(13)
C4 Fe1 C9 C10 -117.16(14)
C1 Fe1 C9 C10 -42.0(3)
C6 Fe1 C9 C10 38.07(12)
C2 Fe1 C9 C10 167.8(2)
C8 Fe1 C9 C10 119.78(17)
C3 Fe1 C9 C10 -159.05(13)
C8 C9 C10 C6 -0.1(2)
Fe1 C9 C10 C6 -59.46(14)
C8 C9 C10 Fe1 59.38(15)
C7 C6 C10 C9 0.3(2)
C11 C6 C10 C9 178.56(18)
Fe1 C6 C10 C9 59.58(14)
C7 C6 C10 Fe1 -59.27(13)
C11 C6 C10 Fe1 118.98(19)
C5 Fe1 C10 C9 124.02(14)
C7 Fe1 C10 C9 -80.79(13)
C4 Fe1 C10 C9 81.46(15)
C1 Fe1 C10 C9 165.06(13)
C6 Fe1 C10 C9 -118.87(17)
C2 Fe1 C10 C9 -165.0(3)
C8 Fe1 C10 C9 -37.06(12)
C3 Fe1 C10 C9 49.5(3)
C5 Fe1 C10 C6 -117.11(14)
C7 Fe1 C10 C6 38.08(11)
C4 Fe1 C10 C6 -159.66(12)
C1 Fe1 C10 C6 -76.07(16)
C9 Fe1 C10 C6 118.87(17)
C2 Fe1 C10 C6 -46.1(3)
C8 Fe1 C10 C6 81.82(14)
C3 Fe1 C10 C6 168.4(2)
C7 C6 C11 C12 -14(3)
C10 C6 C11 C12 168(3)
Fe1 C6 C11 C12 -102(3)
C6 C11 C12 C13 19(6)
C11 C12 C13 C14 86(3)
C11 C12 C13 C18 -92(3)
C18 C13 C14 C15 0.6(3)
C12 C13 C14 C15 -177.07(19)
C13 C14 C15 C16 -0.3(3)
C13 C14 C15 C19 179.7(2)
C14 C15 C16 C17 0.1(3)
C19 C15 C16 C17 -179.95(19)
C15 C16 C17 C18 -0.2(3)
C15 C16 C17 C21 179.5(2)
C16 C17 C18 C13 0.6(3)
C21 C17 C18 C13 -179.2(2)
C14 C13 C18 C17 -0.8(3)
C12 C13 C18 C17 176.97(19)
C14 C15 C19 C20 -34(61)
C16 C15 C19 C20 146(100)
C18 C17 C21 C22 24(39)
C16 C17 C21 C22 -155(100)
C27 C23 C24 C25 -0.3(3)
Fe2 C23 C24 C25 59.5(2)
C27 C23 C24 Fe2 -59.9(2)
C23 C24 C25 C26 0.5(3)
Fe2 C24 C25 C26 60.5(2)
C23 C24 C25 Fe2 -60.0(2)
C24 C25 C26 C27 -0.4(3)
Fe2 C25 C26 C27 59.6(2)
C24 C25 C26 Fe2 -60.0(2)
C25 C26 C27 C23 0.2(3)
Fe2 C26 C27 C23 59.5(2)
C25 C26 C27 Fe2 -59.3(2)
C24 C23 C27 C26 0.1(3)
Fe2 C23 C27 C26 -59.7(2)
C24 C23 C27 Fe2 59.8(2)
C26 C25 Fe2 C24 -118.6(3)
C26 C25 Fe2 C23 -81.0(2)
C24 C25 Fe2 C23 37.6(2)
C26 C25 Fe2 C30 120.7(2)
C24 C25 Fe2 C30 -120.7(2)
C26 C25 Fe2 C27 -37.38(19)
C24 C25 Fe2 C27 81.2(2)
C26 C25 Fe2 C29 162.10(18)
C24 C25 Fe2 C29 -79.3(2)
C26 C25 Fe2 C32 47.4(4)
C24 C25 Fe2 C32 166.0(2)
C24 C25 Fe2 C26 118.6(3)
C26 C25 Fe2 C31 79.3(2)
C24 C25 Fe2 C31 -162.1(2)
C26 C25 Fe2 C28 -167.9(3)
C24 C25 Fe2 C28 -49.3(4)
C23 C24 Fe2 C25 118.3(3)
C25 C24 Fe2 C23 -118.3(3)
C23 C24 Fe2 C30 -163.95(19)
C25 C24 Fe2 C30 77.7(2)
C23 C24 Fe2 C27 37.5(2)
C25 C24 Fe2 C27 -80.8(2)
C23 C24 Fe2 C29 -121.3(2)
C25 C24 Fe2 C29 120.3(2)
C23 C24 Fe2 C32 -42.7(5)
C25 C24 Fe2 C32 -161.0(3)
C23 C24 Fe2 C26 80.7(2)
C25 C24 Fe2 C26 -37.6(2)
C23 C24 Fe2 C31 160.4(3)
C25 C24 Fe2 C31 42.1(4)
C23 C24 Fe2 C28 -79.0(2)
C25 C24 Fe2 C28 162.68(19)
C24 C23 Fe2 C25 -38.6(2)
C27 C23 Fe2 C25 80.7(2)
C27 C23 Fe2 C24 119.3(3)
C24 C23 Fe2 C30 40.3(4)
C27 C23 Fe2 C30 159.5(3)
C24 C23 Fe2 C27 -119.3(3)
C24 C23 Fe2 C29 77.8(2)
C27 C23 Fe2 C29 -162.94(17)
C24 C23 Fe2 C32 165.08(19)
C27 C23 Fe2 C32 -75.7(2)
C24 C23 Fe2 C26 -82.1(2)
C27 C23 Fe2 C26 37.2(2)
C24 C23 Fe2 C31 -156.3(3)
C27 C23 Fe2 C31 -37.1(4)
C24 C23 Fe2 C28 121.5(2)
C27 C23 Fe2 C28 -119.25(19)
C26 C27 Fe2 C25 37.6(2)
C23 C27 Fe2 C25 -81.9(2)
C26 C27 Fe2 C24 82.1(2)
C23 C27 Fe2 C24 -37.3(2)
C26 C27 Fe2 C23 119.4(3)
C26 C27 Fe2 C30 -40.4(4)
C23 C27 Fe2 C30 -159.8(3)
C26 C27 Fe2 C29 164.1(3)
C23 C27 Fe2 C29 44.7(4)
C26 C27 Fe2 C32 -116.6(2)
C23 C27 Fe2 C32 124.0(2)
C23 C27 Fe2 C26 -119.4(3)
C26 C27 Fe2 C31 -74.4(2)
C23 C27 Fe2 C31 166.16(18)
C26 C27 Fe2 C28 -159.55(18)
C23 C27 Fe2 C28 81.0(2)
C27 C26 Fe2 C25 -119.1(3)
C27 C26 Fe2 C24 -80.7(2)
C25 C26 Fe2 C24 38.4(2)
C27 C26 Fe2 C23 -37.4(2)
C25 C26 Fe2 C23 81.7(2)
C27 C26 Fe2 C30 163.7(2)
C25 C26 Fe2 C30 -77.1(2)
C25 C26 Fe2 C27 119.1(3)
C27 C26 Fe2 C29 -164.7(3)
C25 C26 Fe2 C29 -45.6(4)
C27 C26 Fe2 C32 81.8(2)
C25 C26 Fe2 C32 -159.11(19)
C27 C26 Fe2 C31 123.2(2)
C25 C26 Fe2 C31 -117.7(2)
C27 C26 Fe2 C28 50.5(4)
C25 C26 Fe2 C28 169.7(2)
C25 Fe2 C28 C33 81.9(4)
C24 Fe2 C28 C33 44.4(2)
C23 Fe2 C28 C33 2.3(2)
C30 Fe2 C28 C33 159.7(2)
C27 Fe2 C28 C33 -40.3(2)
C29 Fe2 C28 C33 121.4(2)
C32 Fe2 C28 C33 -119.4(2)
C26 Fe2 C28 C33 -77.0(3)
C31 Fe2 C28 C33 -157.1(2)
C25 Fe2 C28 C29 -39.5(4)
C24 Fe2 C28 C29 -77.0(2)
C23 Fe2 C28 C29 -119.14(17)
C30 Fe2 C28 C29 38.30(15)
C27 Fe2 C28 C29 -161.79(17)
C32 Fe2 C28 C29 119.13(18)
C26 Fe2 C28 C29 161.6(3)
C31 Fe2 C28 C29 81.49(15)
C25 Fe2 C28 C32 -158.6(3)
C24 Fe2 C28 C32 163.87(17)
C23 Fe2 C28 C32 121.73(17)
C30 Fe2 C28 C32 -80.83(16)
C27 Fe2 C28 C32 79.08(18)
C29 Fe2 C28 C32 -119.13(18)
C26 Fe2 C28 C32 42.5(3)
C31 Fe2 C28 C32 -37.64(14)
C33 C28 C29 C30 178.3(2)
C32 C28 C29 C30 -1.0(2)
Fe2 C28 C29 C30 -59.92(16)
C33 C28 C29 Fe2 -121.8(2)
C32 C28 C29 Fe2 58.96(15)
C25 Fe2 C29 C30 -76.2(2)
C24 Fe2 C29 C30 -118.9(2)
C23 Fe2 C29 C30 -160.32(19)
C27 Fe2 C29 C30 166.6(3)
C32 Fe2 C29 C30 79.99(16)
C26 Fe2 C29 C30 -42.7(4)
C31 Fe2 C29 C30 36.43(16)
C28 Fe2 C29 C30 118.0(2)
C25 Fe2 C29 C28 165.82(16)
C24 Fe2 C29 C28 123.08(17)
C23 Fe2 C29 C28 81.67(19)
C30 Fe2 C29 C28 -118.0(2)
C27 Fe2 C29 C28 48.6(4)
C32 Fe2 C29 C28 -38.01(12)
C26 Fe2 C29 C28 -160.7(3)
C31 Fe2 C29 C28 -81.57(15)
C28 C29 C30 C31 0.9(3)
Fe2 C29 C30 C31 -59.05(18)
C28 C29 C30 Fe2 59.95(16)
C25 Fe2 C30 C31 -116.95(19)
C24 Fe2 C30 C31 -158.94(17)
C23 Fe2 C30 C31 171.5(3)
C27 Fe2 C30 C31 -46.5(4)
C29 Fe2 C30 C31 120.7(2)
C32 Fe2 C30 C31 37.60(13)
C26 Fe2 C30 C31 -76.00(19)
C28 Fe2 C30 C31 82.17(15)
C25 Fe2 C30 C29 122.30(18)
C24 Fe2 C30 C29 80.3(2)
C23 Fe2 C30 C29 50.8(4)
C27 Fe2 C30 C29 -167.3(3)
C32 Fe2 C30 C29 -83.14(15)
C26 Fe2 C30 C29 163.25(17)
C31 Fe2 C30 C29 -120.7(2)
C28 Fe2 C30 C29 -38.58(14)
C29 C30 C31 C32 -0.5(3)
Fe2 C30 C31 C32 -59.27(17)
C29 C30 C31 Fe2 58.78(18)
C25 Fe2 C31 C30 80.3(2)
C24 Fe2 C31 C30 49.8(4)
C23 Fe2 C31 C30 -170.8(3)
C27 Fe2 C31 C30 161.48(16)
C29 Fe2 C31 C30 -37.01(13)
C32 Fe2 C31 C30 -119.5(2)
C26 Fe2 C31 C30 121.47(17)
C28 Fe2 C31 C30 -81.19(15)
C25 Fe2 C31 C32 -160.24(17)
C24 Fe2 C31 C32 169.3(3)
C23 Fe2 C31 C32 -51.3(4)
C30 Fe2 C31 C32 119.5(2)
C27 Fe2 C31 C32 -79.06(18)
C29 Fe2 C31 C32 82.45(14)
C26 Fe2 C31 C32 -119.07(17)
C28 Fe2 C31 C32 38.27(13)
C30 C31 C32 C28 -0.1(3)
Fe2 C31 C32 C28 -59.48(15)
C30 C31 C32 Fe2 59.37(17)
C33 C28 C32 C31 -178.58(19)
C29 C28 C32 C31 0.7(2)
Fe2 C28 C32 C31 59.68(15)
C33 C28 C32 Fe2 121.7(2)
C29 C28 C32 Fe2 -59.02(15)
C25 Fe2 C32 C31 44.8(3)
C24 Fe2 C32 C31 -166.2(4)
C23 Fe2 C32 C31 161.44(18)
C30 Fe2 C32 C31 -37.19(15)
C27 Fe2 C32 C31 120.30(17)
C29 Fe2 C32 C31 -81.05(16)
C26 Fe2 C32 C31 78.33(19)
C28 Fe2 C32 C31 -118.9(2)
C25 Fe2 C32 C28 163.7(3)
C24 Fe2 C32 C28 -47.3(4)
C23 Fe2 C32 C28 -79.67(19)
C30 Fe2 C32 C28 81.70(15)
C27 Fe2 C32 C28 -120.81(16)
C29 Fe2 C32 C28 37.84(12)
C26 Fe2 C32 C28 -162.79(14)
C31 Fe2 C32 C28 118.9(2)
C29 C28 C33 C34 -127(7)
C32 C28 C33 C34 52(7)
Fe2 C28 C33 C34 142(7)
C28 C33 C34 C35 -121(7)
C33 C34 C35 C36 66(4)
C33 C34 C35 C40 -113(4)
C40 C35 C36 C37 1.9(3)
C34 C35 C36 C37 -176.72(19)
C35 C36 C37 C38 -0.7(3)
C35 C36 C37 C41 178.47(19)
C36 C37 C38 C39 -0.5(3)
C41 C37 C38 C39 -179.61(18)
C37 C38 C39 C40 0.3(3)
C37 C38 C39 C43 179.73(19)
C38 C39 C40 C35 0.9(3)
C43 C39 C40 C35 -178.45(19)
C36 C35 C40 C39 -2.1(3)
C34 C35 C40 C39 176.58(19)
C38 C37 C41 C42 -168(10)
C36 C37 C41 C42 13(10)
C40 C39 C43 C44 -106(24)
C38 C39 C43 C44 75(24)
